data_2237695
loop_
_publ_author_name
'Quah, Ching Kheng'
'Fun, Hoong-Kun'
'Suwunwong, Thitipone'
'Boonnak, Nawong'
'Chantrapromma, Suchada'

_publ_section_title
;
 3-(4-Chlorophenyl)-5-(4-ethoxyphenyl)-4,5-dihydro-1<i>H</i>-pyrazole-1-carbothioamide
 ethanol monosolvate
;
_journal_coeditor_code RZ5045
_journal_issue 4
_journal_name_full 'Acta Crystallographica Section E'
_journal_page_first o464
_journal_page_last o465
_journal_paper_doi 10.1107/S1600536813005369
_journal_volume 69
_journal_year 2013
_chemical_formula_iupac 'C18 H18 Cl N3 O S, C2 H6 O'
_chemical_formula_moiety 'C18 H18 Cl N3 O S, C2 H6 O'
_chemical_formula_sum 'C20 H24 Cl N3 O2 S'
_chemical_formula_weight 405.94
_chemical_melting_point_gt 406
_chemical_melting_point_lt 407
_chemical_name_systematic
'3-(4-Chlorophenyl)-5-(4-ethoxyphenyl)-4,5-dihydro-1<i>H</i>-pyrazole-1-carbothioamide ethanol monosolvate'
_space_group_IT_number 14
_symmetry_cell_setting monoclinic
_symmetry_space_group_name_Hall '-P 2ybc'
_symmetry_space_group_name_H-M 'P 1 21/c 1'
_atom_sites_solution_hydrogens geom
_atom_sites_solution_primary direct
_atom_sites_solution_secondary difmap
_audit_creation_method SHELXL-97
_cell_angle_alpha 90.00
_cell_angle_beta 115.0820(10)
_cell_angle_gamma 90.00
_cell_formula_units_Z 4
_cell_length_a 9.3145(4)
_cell_length_b 25.3673(12)
_cell_length_c 9.5565(5)
_cell_measurement_reflns_used 3514
_cell_measurement_temperature 100(2)
_cell_measurement_theta_max 25.00
_cell_measurement_theta_min 1.61
_cell_volume 2045.12(17)
_computing_cell_refinement 'SAINT (Bruker, 2005)'
_computing_data_collection 'APEX2 (Bruker, 2005)'
_computing_data_reduction 'SAINT (Bruker, 2005)'
_computing_molecular_graphics 'SHELXTL (Sheldrick, 2008)'
_computing_publication_material
;
SHELXTL (Sheldrick, 2008), PLATON (Spek, 2009) and publCIF
(Westrip, 2010)
;
_computing_structure_refinement 'SHELXTL (Sheldrick, 2008)'
_computing_structure_solution 'SHELXTL (Sheldrick, 2008)'
_diffrn_ambient_temperature 100
_diffrn_measured_fraction_theta_full 0.976
_diffrn_measured_fraction_theta_max 0.976
_diffrn_measurement_device_type 'Bruker APEXII CCD area-detector'
_diffrn_measurement_method '\f and \w scans'
_diffrn_radiation_monochromator graphite
_diffrn_radiation_source 'sealed tube'
_diffrn_radiation_type MoK\a
_diffrn_radiation_wavelength 0.71073
_diffrn_reflns_av_R_equivalents 0.0233
_diffrn_reflns_av_sigmaI/netI 0.0184
_diffrn_reflns_limit_h_max 10
_diffrn_reflns_limit_h_min -11
_diffrn_reflns_limit_k_max 30
_diffrn_reflns_limit_k_min -30
_diffrn_reflns_limit_l_max 11
_diffrn_reflns_limit_l_min -11
_diffrn_reflns_number 17996
_diffrn_reflns_theta_full 25.00
_diffrn_reflns_theta_max 25.00
_diffrn_reflns_theta_min 1.61
_diffrn_standards_number 0
_exptl_absorpt_coefficient_mu 0.309
_exptl_absorpt_correction_T_max 0.9293
_exptl_absorpt_correction_T_min 0.8642
_exptl_absorpt_correction_type multi-scan
_exptl_absorpt_process_details '(SADABS; Bruker, 2005)'
_exptl_crystal_colour 'pale yellow'
_exptl_crystal_density_diffrn 1.318
_exptl_crystal_density_method 'not measured'
_exptl_crystal_description block
_exptl_crystal_F_000 856
_exptl_crystal_size_max 0.49
_exptl_crystal_size_mid 0.24
_exptl_crystal_size_min 0.24
_refine_diff_density_max 0.286
_refine_diff_density_min -0.212
_refine_ls_extinction_method none
_refine_ls_goodness_of_fit_ref 1.061
_refine_ls_hydrogen_treatment mixed
_refine_ls_matrix_type full
_refine_ls_number_parameters 258
_refine_ls_number_reflns 3514
_refine_ls_number_restraints 0
_refine_ls_restrained_S_all 1.061
_refine_ls_R_factor_all 0.0302
_refine_ls_R_factor_gt 0.0270
_refine_ls_shift/su_max 0.001
_refine_ls_shift/su_mean 0.001
_refine_ls_structure_factor_coef Fsqd
_refine_ls_weighting_details 'calc w=1/[\s^2^(Fo^2^)+(0.0305P)^2^+1.0598P] where P=(Fo^2^+2Fc^2^)/3'
_refine_ls_weighting_scheme calc
_refine_ls_wR_factor_gt 0.0674
_refine_ls_wR_factor_ref 0.0705
_reflns_number_gt 3228
_reflns_number_total 3514
_reflns_threshold_expression I>2\s(I)
_cod_data_source_file rz5045.cif
_cod_data_source_block I
_cod_original_sg_symbol_H-M 'P 21/c'
_cod_database_code 2237695
_cod_database_fobs_code 2237695

loop_
_symmetry_equiv_pos_as_xyz
'x, y, z'
'-x, y+1/2, -z+1/2'
'-x, -y, -z'
'x, -y-1/2, z-1/2'

loop_
_atom_site_type_symbol
_atom_site_label
_atom_site_fract_x
_atom_site_fract_y
_atom_site_fract_z
_atom_site_U_iso_or_equiv
_atom_site_adp_type
_atom_site_calc_flag
_atom_site_refinement_flags
_atom_site_occupancy
_atom_site_symmetry_multiplicity
Cl Cl1 -0.11105(4) 0.286557(14) -0.62261(5) 0.03191(12) Uani d . 1 1
S S2 0.90677(4) 0.091862(13) 0.20892(4) 0.01689(10) Uani d . 1 1
O O1 0.45072(11) 0.07649(4) 0.58383(11) 0.0186(2) Uani d . 1 1
O O2 0.89420(12) 0.00951(4) 0.81489(12) 0.0234(2) Uani d . 1 1
N N1 0.51075(13) 0.15074(4) -0.10757(13) 0.0156(2) Uani d . 1 1
N N2 0.63750(13) 0.13984(4) 0.03376(12) 0.0153(2) Uani d . 1 1
N N3 0.70567(15) 0.07278(5) -0.08430(14) 0.0188(3) Uani d . 1 1
C C1 0.22275(15) 0.18609(5) -0.35513(16) 0.0170(3) Uani d . 1 1
H H1A 0.2529 0.1506 -0.3600 0.020 Uiso calc R 1 1
C C2 0.09364(16) 0.20717(5) -0.47764(16) 0.0191(3) Uani d . 1 1
H H2A 0.0343 0.1864 -0.5663 0.023 Uiso calc R 1 1
C C3 0.05218(16) 0.25928(6) -0.46868(16) 0.0198(3) Uani d . 1 1
C C4 0.13604(16) 0.29046(5) -0.34122(17) 0.0194(3) Uani d . 1 1
H H4A 0.1060 0.3260 -0.3377 0.023 Uiso calc R 1 1
C C5 0.26506(16) 0.26870(5) -0.21847(16) 0.0167(3) Uani d . 1 1
H H5A 0.3235 0.2896 -0.1300 0.020 Uiso calc R 1 1
C C6 0.30981(15) 0.21648(5) -0.22366(15) 0.0152(3) Uani d . 1 1
C C7 0.44749(15) 0.19435(5) -0.09361(15) 0.0145(3) Uani d . 1 1
C C8 0.53006(16) 0.21960(5) 0.06381(15) 0.0166(3) Uani d . 1 1
H H8A 0.4538 0.2289 0.1071 0.020 Uiso calc R 1 1
H H8B 0.5888 0.2516 0.0595 0.020 Uiso calc R 1 1
C C9 0.64433(15) 0.17545(5) 0.15886(15) 0.0150(3) Uani d . 1 1
H H9A 0.7540 0.1898 0.2160 0.018 Uiso calc R 1 1
C C10 0.59077(15) 0.14822(5) 0.26960(15) 0.0144(3) Uani d . 1 1
C C11 0.66466(15) 0.15890(5) 0.42750(15) 0.0157(3) Uani d . 1 1
H H11A 0.7516 0.1827 0.4662 0.019 Uiso calc R 1 1
C C12 0.61322(15) 0.13533(5) 0.52878(15) 0.0163(3) Uani d . 1 1
H H12A 0.6637 0.1434 0.6358 0.020 Uiso calc R 1 1
C C13 0.48746(15) 0.09970(5) 0.47389(15) 0.0149(3) Uani d . 1 1
C C14 0.41061(16) 0.08924(5) 0.31602(16) 0.0183(3) Uani d . 1 1
H H14A 0.3231 0.0657 0.2770 0.022 Uiso calc R 1 1
C C15 0.46348(16) 0.11366(5) 0.21675(15) 0.0182(3) Uani d . 1 1
H H15A 0.4109 0.1065 0.1092 0.022 Uiso calc R 1 1
C C16 0.32760(16) 0.03716(6) 0.53447(16) 0.0204(3) Uani d . 1 1
H H16A 0.3520 0.0088 0.4768 0.024 Uiso calc R 1 1
H H16B 0.2245 0.0531 0.4663 0.024 Uiso calc R 1 1
C C17 0.32115(19) 0.01539(6) 0.67807(19) 0.0280(3) Uani d . 1 1
H H17A 0.2386 -0.0117 0.6495 0.042 Uiso calc R 1 1
H H17B 0.2967 0.0439 0.7338 0.042 Uiso calc R 1 1
H H17C 0.4239 -0.0002 0.7445 0.042 Uiso calc R 1 1
C C18 0.74149(15) 0.10126(5) 0.04269(15) 0.0149(3) Uani d . 1 1
C C19 1.0976(2) 0.07701(7) 0.8804(2) 0.0324(4) Uani d . 1 1
H H19A 1.1349 0.1057 0.8353 0.049 Uiso calc R 1 1
H H19B 1.1843 0.0520 0.9323 0.049 Uiso calc R 1 1
H H19C 1.0623 0.0916 0.9555 0.049 Uiso calc R 1 1
C C20 0.96096(18) 0.04889(6) 0.75385(18) 0.0272(3) Uani d . 1 1
H H20A 0.8781 0.0749 0.6948 0.033 Uiso calc R 1 1
H H20B 0.9987 0.0322 0.6818 0.033 Uiso calc R 1 1
H H2N3 0.620(2) 0.0803(7) -0.168(2) 0.025(4) Uiso d . 1 1
H H1N3 0.772(2) 0.0504(7) -0.0899(19) 0.023(4) Uiso d . 1 1
H H1O2 0.957(2) -0.0164(8) 0.835(2) 0.044(6) Uiso d . 1 1

loop_
_atom_site_aniso_label
_atom_site_aniso_U_11
_atom_site_aniso_U_22
_atom_site_aniso_U_33
_atom_site_aniso_U_12
_atom_site_aniso_U_13
_atom_site_aniso_U_23
Cl1 0.0265(2) 0.02200(19) 0.0290(2) 0.00534(14) -0.00589(16) 0.00216(15)
S2 0.01535(17) 0.01703(18) 0.01616(18) 0.00211(12) 0.00463(14) 0.00103(12)
O1 0.0217(5) 0.0193(5) 0.0151(5) -0.0045(4) 0.0081(4) 0.0002(4)
O2 0.0202(5) 0.0218(5) 0.0279(6) 0.0030(4) 0.0099(4) -0.0036(4)
N1 0.0148(5) 0.0188(6) 0.0127(5) 0.0017(4) 0.0052(5) 0.0019(4)
N2 0.0162(5) 0.0172(6) 0.0110(5) 0.0035(4) 0.0043(5) 0.0007(4)
N3 0.0180(6) 0.0205(6) 0.0165(6) 0.0054(5) 0.0059(5) -0.0017(5)
C1 0.0186(7) 0.0153(6) 0.0190(7) 0.0011(5) 0.0099(6) 0.0002(5)
C2 0.0187(7) 0.0199(7) 0.0169(7) -0.0014(5) 0.0058(6) -0.0016(5)
C3 0.0155(6) 0.0207(7) 0.0194(7) 0.0020(5) 0.0039(6) 0.0044(6)
C4 0.0197(7) 0.0150(7) 0.0232(7) 0.0028(5) 0.0090(6) 0.0012(5)
C5 0.0176(6) 0.0176(7) 0.0160(7) -0.0005(5) 0.0080(6) -0.0010(5)
C6 0.0146(6) 0.0178(7) 0.0159(7) 0.0002(5) 0.0090(6) 0.0024(5)
C7 0.0165(6) 0.0151(6) 0.0146(7) -0.0005(5) 0.0093(5) 0.0011(5)
C8 0.0202(7) 0.0150(6) 0.0144(7) 0.0018(5) 0.0073(6) 0.0010(5)
C9 0.0167(6) 0.0150(6) 0.0138(6) 0.0003(5) 0.0069(5) -0.0011(5)
C10 0.0154(6) 0.0128(6) 0.0145(6) 0.0036(5) 0.0057(5) 0.0008(5)
C11 0.0141(6) 0.0142(6) 0.0167(7) -0.0004(5) 0.0045(5) -0.0009(5)
C12 0.0182(6) 0.0165(6) 0.0115(6) 0.0012(5) 0.0038(5) -0.0006(5)
C13 0.0174(6) 0.0139(6) 0.0147(7) 0.0032(5) 0.0083(5) 0.0023(5)
C14 0.0170(7) 0.0189(7) 0.0171(7) -0.0039(5) 0.0053(6) -0.0018(5)
C15 0.0190(7) 0.0216(7) 0.0114(6) -0.0016(5) 0.0038(6) -0.0016(5)
C16 0.0197(7) 0.0195(7) 0.0232(7) -0.0039(5) 0.0103(6) -0.0007(6)
C17 0.0324(8) 0.0263(8) 0.0321(9) -0.0050(6) 0.0203(7) 0.0027(6)
C18 0.0161(6) 0.0145(6) 0.0167(7) -0.0010(5) 0.0096(6) 0.0019(5)
C19 0.0400(9) 0.0287(8) 0.0365(9) -0.0080(7) 0.0240(8) -0.0059(7)
C20 0.0263(8) 0.0299(8) 0.0259(8) 0.0076(6) 0.0116(7) 0.0047(6)

loop_
_atom_type_symbol
_atom_type_description
_atom_type_scat_dispersion_real
_atom_type_scat_dispersion_imag
_atom_type_scat_source
C C 0.0033 0.0016 'International Tables Vol C Tables 4.2.6.8 and 6.1.1.4'
H H 0.0000 0.0000 'International Tables Vol C Tables 4.2.6.8 and 6.1.1.4'
N N 0.0061 0.0033 'International Tables Vol C Tables 4.2.6.8 and 6.1.1.4'
O O 0.0106 0.0060 'International Tables Vol C Tables 4.2.6.8 and 6.1.1.4'
S S 0.1246 0.1234 'International Tables Vol C Tables 4.2.6.8 and 6.1.1.4'
Cl Cl 0.1484 0.1585 'International Tables Vol C Tables 4.2.6.8 and 6.1.1.4'

loop_
_geom_angle_atom_site_label_1
_geom_angle_atom_site_label_2
_geom_angle_atom_site_label_3
_geom_angle
C13 O1 C16 118.05(10)
C20 O2 H1O2 104.9(14)
C7 N1 N2 107.89(11)
C18 N2 N1 119.61(11)
C18 N2 C9 127.33(11)
N1 N2 C9 113.00(10)
C18 N3 H2N3 119.5(11)
C18 N3 H1N3 120.6(11)
H2N3 N3 H1N3 119.2(16)
C2 C1 C6 120.76(12)
C2 C1 H1A 119.6
C6 C1 H1A 119.6
C1 C2 C3 118.72(13)
C1 C2 H2A 120.6
C3 C2 H2A 120.6
C4 C3 C2 122.02(13)
C4 C3 Cl1 118.66(11)
C2 C3 Cl1 119.32(11)
C3 C4 C5 118.68(13)
C3 C4 H4A 120.7
C5 C4 H4A 120.7
C4 C5 C6 120.77(13)
C4 C5 H5A 119.6
C6 C5 H5A 119.6
C5 C6 C1 119.05(12)
C5 C6 C7 119.99(12)
C1 C6 C7 120.95(12)
N1 C7 C6 121.02(12)
N1 C7 C8 113.92(11)
C6 C7 C8 125.05(11)
C7 C8 C9 102.17(10)
C7 C8 H8A 111.3
C9 C8 H8A 111.3
C7 C8 H8B 111.3
C9 C8 H8B 111.3
H8A C8 H8B 109.2
N2 C9 C10 111.87(10)
N2 C9 C8 100.63(10)
C10 C9 C8 113.08(11)
N2 C9 H9A 110.3
C10 C9 H9A 110.3
C8 C9 H9A 110.3
C15 C10 C11 118.09(12)
C15 C10 C9 121.20(12)
C11 C10 C9 120.66(12)
C12 C11 C10 120.95(12)
C12 C11 H11A 119.5
C10 C11 H11A 119.5
C11 C12 C13 120.10(12)
C11 C12 H12A 119.9
C13 C12 H12A 119.9
O1 C13 C12 115.71(11)
O1 C13 C14 124.62(12)
C12 C13 C14 119.66(12)
C15 C14 C13 119.14(12)
C15 C14 H14A 120.4
C13 C14 H14A 120.4
C10 C15 C14 122.03(12)
C10 C15 H15A 119.0
C14 C15 H15A 119.0
O1 C16 C17 106.85(11)
O1 C16 H16A 110.4
C17 C16 H16A 110.4
O1 C16 H16B 110.4
C17 C16 H16B 110.4
H16A C16 H16B 108.6
C16 C17 H17A 109.5
C16 C17 H17B 109.5
H17A C17 H17B 109.5
C16 C17 H17C 109.5
H17A C17 H17C 109.5
H17B C17 H17C 109.5
N3 C18 N2 116.09(12)
N3 C18 S2 123.80(11)
N2 C18 S2 120.11(10)
C20 C19 H19A 109.5
C20 C19 H19B 109.5
H19A C19 H19B 109.5
C20 C19 H19C 109.5
H19A C19 H19C 109.5
H19B C19 H19C 109.5
O2 C20 C19 111.65(13)
O2 C20 H20A 109.3
C19 C20 H20A 109.3
O2 C20 H20B 109.3
C19 C20 H20B 109.3
H20A C20 H20B 108.0

loop_
_geom_bond_atom_site_label_1
_geom_bond_atom_site_label_2
_geom_bond_distance
Cl1 C3 1.7488(14)
S2 C18 1.6962(13)
O1 C13 1.3685(16)
O1 C16 1.4402(16)
O2 C20 1.4256(19)
O2 H1O2 0.85(2)
N1 C7 1.2866(18)
N1 N2 1.3938(15)
N2 C18 1.3539(17)
N2 C9 1.4782(17)
N3 C18 1.3276(18)
N3 H2N3 0.879(19)
N3 H1N3 0.856(18)
C1 C2 1.3817(19)
C1 C6 1.4024(19)
C1 H1A 0.9500
C2 C3 1.390(2)
C2 H2A 0.9500
C3 C4 1.383(2)
C4 C5 1.3892(19)
C4 H4A 0.9500
C5 C6 1.3958(19)
C5 H5A 0.9500
C6 C7 1.4673(18)
C7 C8 1.5112(18)
C8 C9 1.5468(18)
C8 H8A 0.9900
C8 H8B 0.9900
C9 C10 1.5145(19)
C9 H9A 1.0000
C10 C15 1.3863(19)
C10 C11 1.3941(19)
C11 C12 1.385(2)
C11 H11A 0.9500
C12 C13 1.3939(19)
C12 H12A 0.9500
C13 C14 1.3941(19)
C14 C15 1.387(2)
C14 H14A 0.9500
C15 H15A 0.9500
C16 C17 1.504(2)
C16 H16A 0.9900
C16 H16B 0.9900
C17 H17A 0.9800
C17 H17B 0.9800
C17 H17C 0.9800
C19 C20 1.512(2)
C19 H19A 0.9800
C19 H19B 0.9800
C19 H19C 0.9800
C20 H20A 0.9900
C20 H20B 0.9900

loop_
_geom_hbond_atom_site_label_D
_geom_hbond_atom_site_label_H
_geom_hbond_atom_site_label_A
_geom_hbond_site_symmetry_A
_geom_hbond_distance_DH
_geom_hbond_distance_HA
_geom_hbond_distance_DA
_geom_hbond_angle_DHA
_geom_hbond_publ_flag
N3 H2N3 O1 1_554 0.879(18) 2.225(18) 3.0531(16) 157.1(17) y
N3 H1N3 O2 1_554 0.857(19) 2.019(19) 2.8324(18) 158.0(16) y
O2 H1O2 S2 3_756 0.85(2) 2.43(2) 3.2340(12) 159.1(16) y
C5 H5A Cg2 4_554 0.95 2.96 3.5701(15) 123 y
C8 H8A Cg1 4_555 0.99 2.89 3.8543(17) 165 y

loop_
_geom_torsion_atom_site_label_1
_geom_torsion_atom_site_label_2
_geom_torsion_atom_site_label_3
_geom_torsion_atom_site_label_4
_geom_torsion
C7 N1 N2 C18 -168.23(12)
C7 N1 N2 C9 9.16(14)
C6 C1 C2 C3 0.5(2)
C1 C2 C3 C4 0.0(2)
C1 C2 C3 Cl1 -179.93(11)
C2 C3 C4 C5 -0.3(2)
Cl1 C3 C4 C5 179.57(11)
C3 C4 C5 C6 0.3(2)
C4 C5 C6 C1 0.1(2)
C4 C5 C6 C7 179.33(12)
C2 C1 C6 C5 -0.5(2)
C2 C1 C6 C7 -179.69(12)
N2 N1 C7 C6 -179.82(11)
N2 N1 C7 C8 1.51(15)
C5 C6 C7 N1 -165.56(13)
C1 C6 C7 N1 13.6(2)
C5 C6 C7 C8 13.0(2)
C1 C6 C7 C8 -167.88(13)
N1 C7 C8 C9 -10.54(15)
C6 C7 C8 C9 170.85(12)
C18 N2 C9 C10 -77.42(16)
N1 N2 C9 C10 105.44(12)
C18 N2 C9 C8 162.24(12)
N1 N2 C9 C8 -14.90(13)
C7 C8 C9 N2 13.98(12)
C7 C8 C9 C10 -105.49(12)
N2 C9 C10 C15 -39.66(16)
C8 C9 C10 C15 73.12(15)
N2 C9 C10 C11 142.87(12)
C8 C9 C10 C11 -104.34(14)
C15 C10 C11 C12 0.53(19)
C9 C10 C11 C12 178.07(12)
C10 C11 C12 C13 1.0(2)
C16 O1 C13 C12 -176.59(11)
C16 O1 C13 C14 2.15(19)
C11 C12 C13 O1 176.78(11)
C11 C12 C13 C14 -2.0(2)
O1 C13 C14 C15 -177.19(12)
C12 C13 C14 C15 1.5(2)
C11 C10 C15 C14 -1.1(2)
C9 C10 C15 C14 -178.60(12)
C13 C14 C15 C10 0.1(2)
C13 O1 C16 C17 175.50(11)
N1 N2 C18 N3 -6.07(18)
C9 N2 C18 N3 176.96(12)
N1 N2 C18 S2 173.50(9)
C9 N2 C18 S2 -3.47(18)
